data_4343976
loop_
_publ_author_name
'Koellner, Connor A.'
'Piro, Nicholas A.'
'Kassel, W. Scott'
'Goldsmith, Christian R.'
'Graves, Christopher R.'

_publ_section_title
;
 Synthesis and Characterization of \a-Diimine Complexes of Group 13 Metals
 and Their Catalytic Activity toward the Epoxidation of Alkenes.
;
_journal_issue 15
_journal_name_full 'Inorganic chemistry'
_journal_page_first 7139
_journal_page_last 7141
_journal_paper_doi 10.1021/acs.inorgchem.5b01136
_journal_volume 54
_journal_year 2015
_chemical_formula_sum 'C38 H45 Al2 Cl6 N5 O'
_chemical_formula_weight 854.45
_space_group_crystal_system monoclinic
_space_group_IT_number 14
_space_group_name_Hall '-P 2yn'
_space_group_name_H-M_alt 'P 1 21/n 1'
_symmetry_space_group_name_Hall '-P 2yn'
_symmetry_space_group_name_H-M 'P 1 21/n 1'
_atom_sites_solution_hydrogens geom
_audit_creation_method SHELXL-2014/6
_cell_angle_alpha 90
_cell_angle_beta 99.624(2)
_cell_angle_gamma 90
_cell_formula_units_Z 8
_cell_length_a 15.7879(7)
_cell_length_b 22.0145(9)
_cell_length_c 25.0668(11)
_cell_measurement_reflns_used 9674
_cell_measurement_temperature 100(2)
_cell_measurement_theta_max 31.46
_cell_measurement_theta_min 2.34
_cell_volume 8589.7(6)
_computing_cell_refinement 'Bruker SAINT'
_computing_data_collection 'Bruker APEX2'
_computing_data_reduction 'Bruker SAINT'
_computing_molecular_graphics 'Bruker SHELXTL'
_computing_publication_material 'Bruker SHELXTL'
_computing_structure_refinement 'SHELXL-2014/6 (Sheldrick, 2014)'
_computing_structure_solution 'SHELXS-97 (Sheldrick, 2008)'
_diffrn_ambient_temperature 100(2)
_diffrn_measured_fraction_theta_full 1.000
_diffrn_measured_fraction_theta_max 0.998
_diffrn_measurement_device_type 'Bruker APEX-II CCD'
_diffrn_measurement_method '\f and \w scans'
_diffrn_radiation_type MoK\a
_diffrn_radiation_wavelength 0.71073
_diffrn_reflns_av_R_equivalents 0.0389
_diffrn_reflns_av_unetI/netI 0.0329
_diffrn_reflns_laue_measured_fraction_full 1.000
_diffrn_reflns_laue_measured_fraction_max 0.998
_diffrn_reflns_limit_h_max 22
_diffrn_reflns_limit_h_min -20
_diffrn_reflns_limit_k_max 31
_diffrn_reflns_limit_k_min -31
_diffrn_reflns_limit_l_max 35
_diffrn_reflns_limit_l_min -35
_diffrn_reflns_number 197724
_diffrn_reflns_point_group_measured_fraction_full 1.000
_diffrn_reflns_point_group_measured_fraction_max 0.998
_diffrn_reflns_theta_full 25.242
_diffrn_reflns_theta_max 30.508
_diffrn_reflns_theta_min 1.425
_exptl_absorpt_coefficient_mu 0.477
_exptl_absorpt_correction_T_max 0.7463
_exptl_absorpt_correction_T_min 0.7016
_exptl_absorpt_correction_type multi-scan
_exptl_absorpt_process_details SADABS
_exptl_crystal_colour colourless
_exptl_crystal_density_diffrn 1.321
_exptl_crystal_description block
_exptl_crystal_F_000 3552
_exptl_crystal_size_max 0.230
_exptl_crystal_size_mid 0.200
_exptl_crystal_size_min 0.130
_refine_diff_density_max 0.516
_refine_diff_density_min -0.497
_refine_diff_density_rms 0.063
_refine_ls_extinction_method none
_refine_ls_goodness_of_fit_ref 1.044
_refine_ls_hydrogen_treatment constr
_refine_ls_matrix_type full
_refine_ls_number_parameters 1028
_refine_ls_number_reflns 26171
_refine_ls_number_restraints 10
_refine_ls_restrained_S_all 1.044
_refine_ls_R_factor_all 0.0566
_refine_ls_R_factor_gt 0.0383
_refine_ls_shift/su_max 0.001
_refine_ls_shift/su_mean 0.000
_refine_ls_structure_factor_coef Fsqd
_refine_ls_weighting_details 'w=1/[\s^2^(Fo^2^)+(0.0339P)^2^+5.6892P] where P=(Fo^2^+2Fc^2^)/3'
_refine_ls_weighting_scheme calc
_refine_ls_wR_factor_gt 0.0850
_refine_ls_wR_factor_ref 0.0921
_reflns_Friedel_coverage 0.000
_reflns_number_gt 20534
_reflns_number_total 26171
_reflns_threshold_expression 'I > 2\s(I)'
_cod_data_source_file ic5b01136_si_002.cif
_cod_data_source_block grav030
_cod_depositor_comments 'Adding full bibliography for 4343974--4343976.cif.'
_cod_database_code 4343976
_shelx_space_group_comment
; 
The symmetry employed for this shelxl refinement is uniquely defined 
by the following loop, which should always be used as a source of 
symmetry information in preference to the above space-group names. 
They are only intended as comments. 
;
_shelx_estimated_absorpt_t_min 0.898
_shelx_estimated_absorpt_t_max 0.941
_shelxl_version_number 2014/6

loop_
_space_group_symop_operation_xyz
'x, y, z'
'-x+1/2, y+1/2, -z+1/2'
'-x, -y, -z'
'x-1/2, -y-1/2, z-1/2'

loop_
_atom_site_label
_atom_site_type_symbol
_atom_site_fract_x
_atom_site_fract_y
_atom_site_fract_z
_atom_site_U_iso_or_equiv
_atom_site_adp_type
_atom_site_occupancy
_atom_site_site_symmetry_order
_atom_site_calc_flag
_atom_site_refinement_flags_posn
_atom_site_refinement_flags_adp
_atom_site_refinement_flags_occupancy
_atom_site_disorder_assembly
_atom_site_disorder_group
Al21 Al 0.69607(3) 0.81320(2) 0.23662(2) 0.01050(8) Uani 1 1 d . . . . .
N203 N 0.65283(7) 0.85656(5) 0.16540(5) 0.0123(2) Uani 1 1 d . . . . .
Cl6 Cl -0.18052(3) 0.80636(2) -0.00377(2) 0.03013(10) Uani 1 1 d . . . . .
C205 C 0.65337(9) 0.82655(6) 0.12155(6) 0.0133(3) Uani 1 1 d . . . . .
C1S C 0.1296(5) 0.5915(2) 0.9248(3) 0.0256(12) Uani 0.774(7) 1 d D . P A 1
H1S1 H 0.1494 0.6136 0.9585 0.038 Uiso 0.774(7) 1 calc R U P A 1
H1S2 H 0.0819 0.6135 0.9032 0.038 Uiso 0.774(7) 1 calc R U P A 1
H1S3 H 0.1770 0.5878 0.9042 0.038 Uiso 0.774(7) 1 calc R U P A 1
C2S C 0.09981(19) 0.52891(12) 0.93787(14) 0.0301(7) Uani 0.774(7) 1 d D . P A 1
H2S1 H 0.0535 0.5321 0.9599 0.036 Uiso 0.774(7) 1 calc R U P A 1
H2S2 H 0.0771 0.5069 0.9041 0.036 Uiso 0.774(7) 1 calc R U P A 1
O1S O 0.1715(4) 0.4971(2) 0.9672(3) 0.0242(9) Uani 0.774(7) 1 d D . P A 1
C3S C 0.15093(19) 0.43644(13) 0.97899(15) 0.0317(7) Uani 0.774(7) 1 d D . P A 1
H3S1 H 0.1282 0.4147 0.9451 0.038 Uiso 0.774(7) 1 calc R U P A 1
H3S2 H 0.1062 0.4362 1.0023 0.038 Uiso 0.774(7) 1 calc R U P A 1
C4S C 0.2301(4) 0.4054(3) 1.0072(3) 0.041(2) Uani 0.774(7) 1 d D . P A 1
H4S1 H 0.2730 0.4040 0.9832 0.062 Uiso 0.774(7) 1 calc R U P A 1
H4S2 H 0.2157 0.3640 1.0169 0.062 Uiso 0.774(7) 1 calc R U P A 1
H4S3 H 0.2533 0.4280 1.0402 0.062 Uiso 0.774(7) 1 calc R U P A 1
C1T C 0.120(2) 0.5855(8) 0.9251(10) 0.045(7) Uani 0.226(7) 1 d D . P A 2
H1T1 H 0.0803 0.5913 0.9510 0.067 Uiso 0.226(7) 1 calc R U P A 2
H1T2 H 0.0970 0.6064 0.8912 0.067 Uiso 0.226(7) 1 calc R U P A 2
H1T3 H 0.1762 0.6023 0.9402 0.067 Uiso 0.226(7) 1 calc R U P A 2
C2T C 0.1283(7) 0.5192(4) 0.9144(4) 0.031(3) Uani 0.226(7) 1 d D . P A 2
H2T1 H 0.0707 0.5006 0.9043 0.037 Uiso 0.226(7) 1 calc R U P A 2
H2T2 H 0.1605 0.5131 0.8842 0.037 Uiso 0.226(7) 1 calc R U P A 2
O1T O 0.1735(17) 0.4914(7) 0.9630(10) 0.041(6) Uani 0.226(7) 1 d D . P A 2
C3T C 0.1815(10) 0.4277(4) 0.9561(5) 0.045(3) Uani 0.226(7) 1 d D . P A 2
H3T1 H 0.2110 0.4192 0.9250 0.054 Uiso 0.226(7) 1 calc R U P A 2
H3T2 H 0.1240 0.4085 0.9491 0.054 Uiso 0.226(7) 1 calc R U P A 2
C4T C 0.2327(11) 0.4028(7) 1.0069(7) 0.017(5) Uani 0.226(7) 1 d D . P A 2
H4T1 H 0.2910 0.4195 1.0119 0.026 Uiso 0.226(7) 1 calc R U P A 2
H4T2 H 0.2353 0.3584 1.0044 0.026 Uiso 0.226(7) 1 calc R U P A 2
H4T3 H 0.2053 0.4142 1.0378 0.026 Uiso 0.226(7) 1 calc R U P A 2
N1R N 0.08853(11) 0.12636(8) 0.63387(7) 0.0347(4) Uani 1 1 d . . . . .
C1R C 0.13655(14) 0.03159(9) 0.58553(9) 0.0373(5) Uani 1 1 d . . . . .
H1R1 H 0.0873 0.0043 0.5760 0.056 Uiso 1 1 calc R U . . .
H1R2 H 0.1823 0.0106 0.6098 0.056 Uiso 1 1 calc R U . . .
H1R3 H 0.1578 0.0438 0.5526 0.056 Uiso 1 1 calc R U . . .
N204 N 0.70443(7) 0.74574(5) 0.17900(5) 0.0113(2) Uani 1 1 d . . . . .
Al1 Al 0.19678(3) 0.62171(2) 0.24136(2) 0.01017(8) Uani 1 1 d . . . . .
Cl5 Cl -0.03158(3) 0.69773(2) -0.03090(2) 0.02582(9) Uani 1 1 d . . . . .
C207 C 0.68480(9) 0.76206(6) 0.12936(6) 0.0131(3) Uani 1 1 d . . . . .
O2S O 0.16659(9) 0.44705(6) 0.46122(6) 0.0331(3) Uani 1 1 d . . . . .
C2R C 0.11017(11) 0.08512(8) 0.61245(7) 0.0254(4) Uani 1 1 d . . . . .
N202 N 0.76114(8) 0.75968(5) 0.29573(5) 0.0112(2) Uani 1 1 d . . . . .
Cl3 Cl -0.05567(3) 0.72389(2) 0.10121(2) 0.02620(9) Uani 1 1 d . . . . .
Al2 Al -0.05810(3) 0.76655(2) 0.02390(2) 0.01821(9) Uani 1 1 d . . . . .
C206 C 0.62343(10) 0.84927(7) 0.06568(6) 0.0193(3) Uani 1 1 d . . . . .
H3A H 0.6069 0.8921 0.0671 0.029 Uiso 1 1 calc R U . . .
H3B H 0.5738 0.8254 0.0487 0.029 Uiso 1 1 calc R U . . .
H3C H 0.6699 0.8453 0.0444 0.029 Uiso 1 1 calc R U . . .
C3R C 0.3452(7) 0.4920(9) 0.4299(9) 0.118(4) Uani 0.68(3) 1 d D . P B 1
H3R1 H 0.3648 0.4970 0.4689 0.178 Uiso 0.68(3) 1 calc R U P B 1
H3R2 H 0.3578 0.4506 0.4192 0.178 Uiso 0.68(3) 1 calc R U P B 1
H3R3 H 0.2832 0.4992 0.4215 0.178 Uiso 0.68(3) 1 calc R U P B 1
C4R C 0.3896(7) 0.5354(6) 0.4005(5) 0.040(2) Uani 0.68(3) 1 d D . P B 1
N2R N 0.4287(11) 0.5658(7) 0.3781(7) 0.044(3) Uani 0.68(3) 1 d D . P B 1
C5R C 0.3425(7) 0.4781(4) 0.4156(5) 0.029(4) Uani 0.32(3) 1 d D . P B 2
H5R1 H 0.2901 0.4679 0.3903 0.044 Uiso 0.32(3) 1 calc R U P B 2
H5R2 H 0.3272 0.4929 0.4496 0.044 Uiso 0.32(3) 1 calc R U P B 2
H5R3 H 0.3786 0.4418 0.4227 0.044 Uiso 0.32(3) 1 calc R U P B 2
C6R C 0.3893(12) 0.5250(8) 0.3921(8) 0.023(3) Uani 0.32(3) 1 d D . P B 2
N3R N 0.417(2) 0.5652(15) 0.3733(14) 0.035(4) Uani 0.32(3) 1 d D . P B 2
N201 N 0.82306(7) 0.82961(5) 0.22931(5) 0.0118(2) Uani 1 1 d . . . . .
Cl4 Cl 0.03650(3) 0.83636(2) 0.03098(2) 0.02628(9) Uani 1 1 d . . . . .
Al22 Al 0.05503(3) 0.18206(2) 0.47103(2) 0.01791(9) Uani 1 1 d . . . . .
C208 C 0.68994(10) 0.72324(7) 0.08135(6) 0.0176(3) Uani 1 1 d . . . . .
H4A H 0.7000 0.6810 0.0929 0.026 Uiso 1 1 calc R U . . .
H4B H 0.7373 0.7372 0.0637 0.026 Uiso 1 1 calc R U . . .
H4C H 0.6358 0.7260 0.0558 0.026 Uiso 1 1 calc R U . . .
N3 N 0.15296(7) 0.57438(5) 0.17229(5) 0.0115(2) Uani 1 1 d . . . . .
C203 C 0.84338(9) 0.75790(6) 0.29981(6) 0.0125(3) Uani 1 1 d . . . . .
Cl26 Cl 0.18144(3) 0.14658(2) 0.49069(2) 0.02930(9) Uani 1 1 d . . . . .
C5S C 0.12756(18) 0.55128(9) 0.45516(9) 0.0465(6) Uani 1 1 d . . . . .
H5S1 H 0.1831 0.5639 0.4757 0.070 Uiso 1 1 calc R U . . .
H5S2 H 0.0832 0.5805 0.4610 0.070 Uiso 1 1 calc R U . . .
H5S3 H 0.1312 0.5497 0.4165 0.070 Uiso 1 1 calc R U . . .
N4 N 0.20046(7) 0.68677(5) 0.18212(5) 0.0115(2) Uani 1 1 d . . . . .
Cl25 Cl 0.03899(3) 0.25668(2) 0.52241(2) 0.02580(9) Uani 1 1 d . . . . .
C201 C 0.87960(9) 0.79942(6) 0.26161(6) 0.0126(3) Uani 1 1 d . . . . .
C6S C 0.10464(15) 0.48915(9) 0.47400(9) 0.0396(5) Uani 1 1 d . . . . .
H6S1 H 0.1049 0.4896 0.5135 0.048 Uiso 1 1 calc R U . . .
H6S2 H 0.0465 0.4774 0.4556 0.048 Uiso 1 1 calc R U . . .
N1 N 0.32311(7) 0.60651(5) 0.23393(5) 0.0119(2) Uani 1 1 d . . . . .
Cl24 Cl -0.03373(3) 0.11123(2) 0.48004(2) 0.03030(10) Uani 1 1 d . . . . .
C204 C 0.90430(10) 0.72140(7) 0.33864(6) 0.0180(3) Uani 1 1 d . . . . .
H7A H 0.8729 0.7008 0.3640 0.027 Uiso 1 1 calc R U . . .
H7B H 0.9479 0.7482 0.3587 0.027 Uiso 1 1 calc R U . . .
H7C H 0.9323 0.6911 0.3188 0.027 Uiso 1 1 calc R U . . .
C7S C 0.14853(14) 0.38687(9) 0.47594(10) 0.0389(5) Uani 1 1 d . . . . .
H7S1 H 0.0892 0.3757 0.4594 0.047 Uiso 1 1 calc R U . . .
H7S2 H 0.1533 0.3839 0.5157 0.047 Uiso 1 1 calc R U . . .
N2 N 0.26034(8) 0.67765(5) 0.29913(5) 0.0117(2) Uani 1 1 d . . . . .
Cl23 Cl 0.03300(3) 0.21619(2) 0.38990(2) 0.02537(8) Uani 1 1 d . . . . .
C202 C 0.97421(9) 0.80297(7) 0.26439(7) 0.0182(3) Uani 1 1 d . . . . .
H8A H 0.9874 0.8299 0.2357 0.027 Uiso 1 1 calc R U . . .
H8B H 0.9970 0.7623 0.2595 0.027 Uiso 1 1 calc R U . . .
H8C H 1.0006 0.8191 0.2997 0.027 Uiso 1 1 calc R U . . .
C8S C 0.21146(13) 0.34433(9) 0.45661(9) 0.0363(4) Uani 1 1 d . . . . .
H8S1 H 0.2050 0.3465 0.4171 0.054 Uiso 1 1 calc R U . . .
H8S2 H 0.2003 0.3027 0.4675 0.054 Uiso 1 1 calc R U . . .
H8S3 H 0.2701 0.3561 0.4727 0.054 Uiso 1 1 calc R U . . .
Cl22 Cl 0.69888(2) 0.89510(2) 0.28790(2) 0.01446(7) Uani 1 1 d . . . . .
C221 C 0.61516(10) 0.91667(7) 0.16224(6) 0.0174(3) Uani 1 1 d . . . . .
Cl21 Cl 0.56499(2) 0.78127(2) 0.24439(2) 0.01475(7) Uani 1 1 d . . . . .
C222 C 0.53046(13) 0.92157(10) 0.16811(9) 0.0407(5) Uani 1 1 d . . . . .
H12 H 0.4978 0.8863 0.1728 0.049 Uiso 1 1 calc R U . . .
C223 C 0.49325(17) 0.97897(12) 0.16716(9) 0.0560(8) Uani 1 1 d . . . . .
H13 H 0.4350 0.9829 0.1717 0.067 Uiso 1 1 calc R U . . .
C224 C 0.53983(17) 1.02972(10) 0.15977(8) 0.0485(7) Uani 1 1 d . . . . .
H14 H 0.5142 1.0688 0.1596 0.058 Uiso 1 1 calc R U . . .
C225 C 0.62369(15) 1.02408(8) 0.15267(10) 0.0517(7) Uani 1 1 d . . . . .
H15 H 0.6556 1.0593 0.1468 0.062 Uiso 1 1 calc R U . . .
C226 C 0.66254(12) 0.96714(8) 0.15404(9) 0.0358(5) Uani 1 1 d . . . . .
H16 H 0.7208 0.9633 0.1494 0.043 Uiso 1 1 calc R U . . .
Cl2 Cl 0.20502(2) 0.54334(2) 0.29787(2) 0.01369(7) Uani 1 1 d . . . . .
C227 C 0.72666(9) 0.68261(6) 0.19011(6) 0.0130(3) Uani 1 1 d . . . . .
Cl1 Cl 0.06376(2) 0.65199(2) 0.24770(2) 0.01381(6) Uani 1 1 d . . . . .
C228 C 0.66015(10) 0.64189(7) 0.19182(6) 0.0168(3) Uani 1 1 d . . . . .
H22 H 0.6021 0.6553 0.1858 0.020 Uiso 1 1 calc R U . . .
C229 C 0.68004(11) 0.58089(7) 0.20255(7) 0.0216(3) Uani 1 1 d . . . . .
H23 H 0.6351 0.5524 0.2033 0.026 Uiso 1 1 calc R U . . .
C230 C 0.76472(12) 0.56154(7) 0.21207(7) 0.0246(3) Uani 1 1 d . . . . .
H24 H 0.7778 0.5200 0.2200 0.030 Uiso 1 1 calc R U . . .
C231 C 0.83035(11) 0.60291(7) 0.21003(7) 0.0226(3) Uani 1 1 d . . . . .
H25 H 0.8884 0.5896 0.2164 0.027 Uiso 1 1 calc R U . . .
C232 C 0.81162(10) 0.66401(7) 0.19864(6) 0.0170(3) Uani 1 1 d . . . . .
H26 H 0.8564 0.6923 0.1968 0.020 Uiso 1 1 calc R U . . .
C215 C 0.72050(9) 0.72469(6) 0.33324(6) 0.0128(3) Uani 1 1 d . . . . .
C216 C 0.71783(10) 0.66178(7) 0.33006(6) 0.0178(3) Uani 1 1 d . . . . .
H32 H 0.7426 0.6410 0.3032 0.021 Uiso 1 1 calc R U . . .
C217 C 0.67824(11) 0.62961(8) 0.36683(7) 0.0233(3) Uani 1 1 d . . . . .
H33 H 0.6760 0.5865 0.3651 0.028 Uiso 1 1 calc R U . . .
C218 C 0.64222(11) 0.65976(9) 0.40574(7) 0.0270(4) Uani 1 1 d . . . . .
H34 H 0.6154 0.6375 0.4308 0.032 Uiso 1 1 calc R U . . .
C219 C 0.64509(12) 0.72256(9) 0.40828(7) 0.0295(4) Uani 1 1 d . . . . .
H35 H 0.6203 0.7433 0.4351 0.035 Uiso 1 1 calc R U . . .
C220 C 0.68405(11) 0.75545(8) 0.37173(7) 0.0234(3) Uani 1 1 d . . . . .
H36 H 0.6856 0.7986 0.3732 0.028 Uiso 1 1 calc R U . . .
C209 C 0.85200(9) 0.87652(6) 0.19645(6) 0.0136(3) Uani 1 1 d . . . . .
C214 C 0.87730(10) 0.93177(7) 0.22078(7) 0.0182(3) Uani 1 1 d . . . . .
H46 H 0.8755 0.9382 0.2581 0.022 Uiso 1 1 calc R U . . .
C210 C 0.85413(10) 0.86675(7) 0.14211(6) 0.0183(3) Uani 1 1 d . . . . .
H42 H 0.8368 0.8287 0.1259 0.022 Uiso 1 1 calc R U . . .
C211 C 0.88188(11) 0.91307(8) 0.11150(7) 0.0235(3) Uani 1 1 d . . . . .
H43 H 0.8834 0.9068 0.0742 0.028 Uiso 1 1 calc R U . . .
C212 C 0.90736(11) 0.96850(7) 0.13537(7) 0.0238(3) Uani 1 1 d . . . . .
H44 H 0.9262 1.0001 0.1144 0.029 Uiso 1 1 calc R U . . .
C213 C 0.90533(11) 0.97754(7) 0.18964(7) 0.0231(3) Uani 1 1 d . . . . .
H45 H 0.9233 1.0154 0.2059 0.028 Uiso 1 1 calc R U . . .
C21 C 0.12499(9) 0.51177(6) 0.17129(6) 0.0126(3) Uani 1 1 d . . . . .
C26 C 0.05789(9) 0.49635(7) 0.19805(6) 0.0158(3) Uani 1 1 d . . . . .
H52 H 0.0321 0.5262 0.2175 0.019 Uiso 1 1 calc R U . . .
C25 C 0.02904(10) 0.43666(7) 0.19600(6) 0.0195(3) Uani 1 1 d . . . . .
H53 H -0.0171 0.4256 0.2139 0.023 Uiso 1 1 calc R U . . .
C24 C 0.06740(10) 0.39322(7) 0.16787(7) 0.0202(3) Uani 1 1 d . . . . .
H54 H 0.0470 0.3526 0.1663 0.024 Uiso 1 1 calc R U . . .
C23 C 0.13515(10) 0.40872(7) 0.14206(7) 0.0200(3) Uani 1 1 d . . . . .
H55 H 0.1615 0.3787 0.1231 0.024 Uiso 1 1 calc R U . . .
C22 C 0.16478(10) 0.46843(7) 0.14383(6) 0.0171(3) Uani 1 1 d . . . . .
H56 H 0.2117 0.4793 0.1265 0.021 Uiso 1 1 calc R U . . .
C27 C 0.22309(9) 0.74999(6) 0.19139(6) 0.0128(3) Uani 1 1 d . . . . .
C32 C 0.15735(10) 0.79185(6) 0.19135(6) 0.0172(3) Uani 1 1 d . . . . .
H62 H 0.0991 0.7791 0.1849 0.021 Uiso 1 1 calc R U . . .
C31 C 0.17799(11) 0.85296(7) 0.20092(7) 0.0225(3) Uani 1 1 d . . . . .
H63 H 0.1335 0.8821 0.2005 0.027 Uiso 1 1 calc R U . . .
C30 C 0.26326(11) 0.87137(7) 0.21103(7) 0.0223(3) Uani 1 1 d . . . . .
H64 H 0.2772 0.9128 0.2184 0.027 Uiso 1 1 calc R U . . .
C29 C 0.32802(10) 0.82909(7) 0.21032(6) 0.0195(3) Uani 1 1 d . . . . .
H65 H 0.3863 0.8419 0.2168 0.023 Uiso 1 1 calc R U . . .
C28 C 0.30850(9) 0.76797(7) 0.20016(6) 0.0155(3) Uani 1 1 d . . . . .
H66 H 0.3530 0.7391 0.1993 0.019 Uiso 1 1 calc R U . . .
C9 C 0.35227(9) 0.56135(6) 0.19938(6) 0.0139(3) Uani 1 1 d . . . . .
C10 C 0.35655(10) 0.57456(7) 0.14592(7) 0.0189(3) Uani 1 1 d . . . . .
H72 H 0.3407 0.6136 0.1315 0.023 Uiso 1 1 calc R U . . .
C11 C 0.38433(11) 0.52988(8) 0.11354(7) 0.0235(3) Uani 1 1 d . . . . .
H73 H 0.3873 0.5384 0.0767 0.028 Uiso 1 1 calc R U . . .
C12 C 0.40769(10) 0.47307(7) 0.13477(7) 0.0232(3) Uani 1 1 d . . . . .
H74 H 0.4267 0.4427 0.1126 0.028 Uiso 1 1 calc R U . . .
C13 C 0.40334(11) 0.46051(7) 0.18821(7) 0.0229(3) Uani 1 1 d . . . . .
H75 H 0.4199 0.4216 0.2027 0.027 Uiso 1 1 calc R U . . .
C14 C 0.37492(10) 0.50440(7) 0.22115(7) 0.0183(3) Uani 1 1 d . . . . .
H76 H 0.3711 0.4956 0.2578 0.022 Uiso 1 1 calc R U . . .
C15 C 0.21751(9) 0.71410(6) 0.33455(6) 0.0123(3) Uani 1 1 d . . . . .
C20 C 0.17254(10) 0.68463(7) 0.36972(6) 0.0162(3) Uani 1 1 d . . . . .
H82 H 0.1706 0.6415 0.3706 0.019 Uiso 1 1 calc R U . . .
C19 C 0.13034(10) 0.71873(7) 0.40374(6) 0.0192(3) Uani 1 1 d . . . . .
H83 H 0.0997 0.6989 0.4283 0.023 Uiso 1 1 calc R U . . .
C18 C 0.13262(10) 0.78197(7) 0.40213(6) 0.0191(3) Uani 1 1 d . . . . .
H84 H 0.1036 0.8052 0.4254 0.023 Uiso 1 1 calc R U . . .
C17 C 0.17735(10) 0.81059(7) 0.36641(6) 0.0189(3) Uani 1 1 d . . . . .
H85 H 0.1787 0.8537 0.3652 0.023 Uiso 1 1 calc R U . . .
C16 C 0.22038(9) 0.77710(6) 0.33225(6) 0.0154(3) Uani 1 1 d . . . . .
H86 H 0.2512 0.7969 0.3078 0.018 Uiso 1 1 calc R U . . .
C5 C 0.14482(9) 0.60429(6) 0.12750(6) 0.0129(3) Uani 1 1 d . . . . .
C7 C 0.17453(9) 0.66931(6) 0.13313(6) 0.0127(3) Uani 1 1 d . . . . .
C6 C 0.10643(11) 0.58145(7) 0.07292(6) 0.0208(3) Uani 1 1 d . . . . .
H93A H 0.1519 0.5751 0.0513 0.031 Uiso 1 1 calc R U . . .
H93B H 0.0652 0.6113 0.0549 0.031 Uiso 1 1 calc R U . . .
H93C H 0.0769 0.5429 0.0766 0.031 Uiso 1 1 calc R U . . .
C8 C 0.17264(10) 0.70826(7) 0.08440(6) 0.0193(3) Uani 1 1 d . . . . .
H94A H 0.1129 0.7163 0.0681 0.029 Uiso 1 1 calc R U . . .
H94B H 0.2019 0.6873 0.0581 0.029 Uiso 1 1 calc R U . . .
H94C H 0.2019 0.7468 0.0949 0.029 Uiso 1 1 calc R U . . .
C1 C 0.37946(9) 0.63674(6) 0.26654(6) 0.0127(3) Uani 1 1 d . . . . .
C3 C 0.34284(9) 0.67796(6) 0.30485(6) 0.0133(3) Uani 1 1 d . . . . .
C2 C 0.47414(9) 0.63401(7) 0.26888(7) 0.0193(3) Uani 1 1 d . . . . .
H97A H 0.4875 0.6073 0.2401 0.029 Uiso 1 1 calc R U . . .
H97B H 0.5012 0.6180 0.3041 0.029 Uiso 1 1 calc R U . . .
H97C H 0.4962 0.6749 0.2639 0.029 Uiso 1 1 calc R U . . .
C4 C 0.40319(10) 0.71261(7) 0.34578(7) 0.0205(3) Uani 1 1 d . . . . .
H98A H 0.3708 0.7331 0.3707 0.031 Uiso 1 1 calc R U . . .
H98B H 0.4336 0.7429 0.3275 0.031 Uiso 1 1 calc R U . . .
H98C H 0.4448 0.6846 0.3662 0.031 Uiso 1 1 calc R U . . .

loop_
_atom_site_aniso_label
_atom_site_aniso_U_11
_atom_site_aniso_U_22
_atom_site_aniso_U_33
_atom_site_aniso_U_23
_atom_site_aniso_U_13
_atom_site_aniso_U_12
Al21 0.00916(19) 0.00985(18) 0.0128(2) 0.00012(15) 0.00278(15) 0.00055(14)
N203 0.0092(5) 0.0122(5) 0.0161(6) 0.0016(4) 0.0036(4) 0.0012(4)
Cl6 0.01652(19) 0.0465(3) 0.0267(2) 0.00263(19) 0.00178(15) 0.00460(17)
C205 0.0100(6) 0.0154(6) 0.0150(7) 0.0016(5) 0.0032(5) -0.0006(5)
C1S 0.025(2) 0.0242(16) 0.026(3) 0.0052(14) -0.0005(16) 0.0007(14)
C2S 0.0267(14) 0.0312(13) 0.0283(16) 0.0003(11) -0.0075(11) -0.0035(10)
O1S 0.0203(19) 0.0249(14) 0.0265(18) 0.0057(13) 0.0014(14) -0.0035(12)
C3S 0.0309(15) 0.0257(13) 0.0371(18) 0.0015(12) 0.0015(11) -0.0048(10)
C4S 0.042(4) 0.041(4) 0.044(4) 0.004(3) 0.020(3) 0.004(3)
C1T 0.032(9) 0.087(16) 0.011(8) -0.007(8) -0.006(6) -0.006(9)
C2T 0.027(5) 0.035(5) 0.026(5) 0.007(4) -0.007(4) -0.014(4)
O1T 0.041(10) 0.044(9) 0.033(8) -0.003(6) -0.011(6) 0.002(6)
C3T 0.067(9) 0.027(5) 0.038(6) -0.001(4) -0.003(6) -0.007(5)
C4T 0.017(8) 0.006(6) 0.023(9) -0.003(5) -0.016(6) 0.005(5)
N1R 0.0324(9) 0.0383(9) 0.0326(9) -0.0069(7) 0.0030(7) -0.0036(7)
C1R 0.0479(12) 0.0251(9) 0.0421(12) 0.0057(8) 0.0172(9) 0.0059(8)
N204 0.0099(5) 0.0092(5) 0.0151(6) 0.0003(4) 0.0034(4) -0.0003(4)
Al1 0.00919(19) 0.00882(17) 0.01283(19) -0.00063(15) 0.00277(15) -0.00075(14)
Cl5 0.0313(2) 0.02623(19) 0.02070(19) -0.00299(15) 0.00654(15) -0.00053(16)
C207 0.0100(6) 0.0142(6) 0.0157(7) -0.0006(5) 0.0040(5) -0.0019(5)
O2S 0.0367(8) 0.0260(6) 0.0411(8) -0.0010(6) 0.0191(6) -0.0028(5)
C2R 0.0198(8) 0.0299(9) 0.0256(9) 0.0033(7) 0.0011(6) -0.0030(7)
N202 0.0132(6) 0.0093(5) 0.0115(5) -0.0015(4) 0.0032(4) -0.0005(4)
Cl3 0.0294(2) 0.0315(2) 0.01911(18) 0.00428(16) 0.00814(15) -0.00124(17)
Al2 0.0154(2) 0.0230(2) 0.0168(2) 0.00101(18) 0.00439(17) -0.00117(18)
C206 0.0237(8) 0.0191(7) 0.0152(7) 0.0035(6) 0.0035(6) 0.0035(6)
C3R 0.077(6) 0.140(9) 0.147(9) 0.087(8) 0.046(6) 0.001(5)
C4R 0.031(3) 0.044(5) 0.049(4) 0.011(4) 0.019(3) 0.007(3)
N2R 0.029(5) 0.039(3) 0.065(7) 0.012(4) 0.017(5) 0.005(3)
C5R 0.022(4) 0.027(5) 0.037(5) 0.020(3) -0.002(3) -0.005(2)
C6R 0.017(4) 0.020(4) 0.030(5) -0.002(4) -0.003(4) 0.012(3)
N3R 0.018(6) 0.039(6) 0.045(6) 0.017(5) -0.008(5) -0.006(5)
N201 0.0117(5) 0.0090(5) 0.0154(6) -0.0018(4) 0.0042(4) -0.0005(4)
Cl4 0.02036(19) 0.02320(18) 0.0364(2) 0.00067(16) 0.00807(16) -0.00357(15)
Al22 0.0144(2) 0.0213(2) 0.0186(2) 0.00215(18) 0.00426(17) 0.00136(17)
C208 0.0204(7) 0.0184(7) 0.0152(7) -0.0028(6) 0.0062(5) 0.0000(6)
N3 0.0092(5) 0.0101(5) 0.0156(6) -0.0013(4) 0.0034(4) 0.0002(4)
C203 0.0136(6) 0.0104(6) 0.0134(6) -0.0021(5) 0.0021(5) -0.0001(5)
Cl26 0.01566(18) 0.0396(2) 0.0325(2) 0.00812(18) 0.00362(15) 0.00626(16)
C5S 0.0770(17) 0.0286(10) 0.0337(11) -0.0050(8) 0.0086(11) 0.0010(10)
N4 0.0103(5) 0.0091(5) 0.0157(6) 0.0005(4) 0.0043(4) 0.0002(4)
Cl25 0.0317(2) 0.02690(19) 0.02056(19) -0.00135(15) 0.00960(15) 0.00161(16)
C201 0.0114(6) 0.0098(6) 0.0168(7) -0.0027(5) 0.0031(5) 0.0000(5)
C6S 0.0543(13) 0.0330(10) 0.0363(11) 0.0015(9) 0.0212(10) 0.0084(9)
N1 0.0117(6) 0.0081(5) 0.0166(6) 0.0009(4) 0.0046(4) -0.0004(4)
Cl24 0.0207(2) 0.02414(19) 0.0460(3) 0.00630(18) 0.00532(17) -0.00292(15)
C204 0.0141(7) 0.0182(7) 0.0203(7) 0.0033(6) -0.0007(5) 0.0018(5)
C7S 0.0358(11) 0.0275(9) 0.0585(14) 0.0046(9) 0.0231(10) 0.0000(8)
N2 0.0133(6) 0.0088(5) 0.0133(5) 0.0003(4) 0.0035(4) -0.0005(4)
Cl23 0.0257(2) 0.0339(2) 0.01646(18) 0.00265(15) 0.00317(14) 0.00246(16)
C202 0.0110(7) 0.0158(7) 0.0284(8) 0.0023(6) 0.0046(6) 0.0020(5)
C8S 0.0311(10) 0.0321(10) 0.0470(12) -0.0018(9) 0.0102(9) 0.0030(8)
Cl22 0.01542(16) 0.01122(14) 0.01703(16) -0.00216(12) 0.00353(12) 0.00179(12)
C221 0.0209(8) 0.0176(7) 0.0133(7) 0.0016(5) 0.0016(5) 0.0090(6)
Cl21 0.01048(15) 0.01620(15) 0.01816(16) 0.00157(13) 0.00415(12) -0.00123(12)
C222 0.0348(11) 0.0454(12) 0.0492(12) 0.0329(10) 0.0285(9) 0.0261(9)
C223 0.0635(16) 0.0688(16) 0.0459(13) 0.0348(12) 0.0385(12) 0.0547(14)
C224 0.0775(17) 0.0371(11) 0.0248(10) -0.0070(8) -0.0093(10) 0.0411(12)
C225 0.0532(14) 0.0139(8) 0.0719(16) -0.0078(9) -0.0362(12) 0.0083(8)
C226 0.0235(9) 0.0155(7) 0.0607(13) -0.0008(8) -0.0153(9) 0.0027(6)
Cl2 0.01353(15) 0.01097(14) 0.01648(16) 0.00227(12) 0.00224(12) -0.00179(11)
C227 0.0175(7) 0.0094(6) 0.0125(6) -0.0014(5) 0.0036(5) -0.0001(5)
Cl1 0.01026(15) 0.01421(14) 0.01734(16) -0.00154(12) 0.00340(11) 0.00111(11)
C228 0.0179(7) 0.0139(6) 0.0188(7) -0.0013(5) 0.0039(5) -0.0015(5)
C229 0.0312(9) 0.0122(6) 0.0222(8) -0.0011(6) 0.0069(6) -0.0058(6)
C230 0.0358(10) 0.0126(7) 0.0252(8) 0.0009(6) 0.0042(7) 0.0045(6)
C231 0.0228(8) 0.0180(7) 0.0265(8) -0.0022(6) 0.0029(6) 0.0084(6)
C232 0.0167(7) 0.0149(6) 0.0201(7) -0.0030(6) 0.0050(6) 0.0007(5)
C215 0.0112(6) 0.0151(6) 0.0121(6) 0.0016(5) 0.0017(5) 0.0000(5)
C216 0.0207(8) 0.0165(7) 0.0158(7) 0.0005(5) 0.0021(6) -0.0029(6)
C217 0.0257(8) 0.0214(7) 0.0215(8) 0.0054(6) 0.0006(6) -0.0096(6)
C218 0.0237(9) 0.0372(10) 0.0213(8) 0.0104(7) 0.0077(6) -0.0045(7)
C219 0.0317(10) 0.0369(10) 0.0235(9) 0.0047(7) 0.0159(7) 0.0077(8)
C220 0.0290(9) 0.0210(7) 0.0225(8) 0.0025(6) 0.0109(7) 0.0070(6)
C209 0.0095(6) 0.0120(6) 0.0199(7) 0.0025(5) 0.0045(5) 0.0002(5)
C214 0.0186(7) 0.0140(6) 0.0222(8) -0.0009(6) 0.0035(6) -0.0021(5)
C210 0.0170(7) 0.0159(7) 0.0242(8) -0.0010(6) 0.0097(6) -0.0020(5)
C211 0.0257(9) 0.0227(8) 0.0256(8) 0.0038(6) 0.0141(7) 0.0009(6)
C212 0.0210(8) 0.0181(7) 0.0350(9) 0.0075(7) 0.0123(7) -0.0010(6)
C213 0.0219(8) 0.0133(7) 0.0340(9) 0.0023(6) 0.0046(7) -0.0044(6)
C21 0.0117(6) 0.0107(6) 0.0146(6) -0.0011(5) -0.0003(5) -0.0018(5)
C26 0.0140(7) 0.0143(6) 0.0190(7) -0.0023(5) 0.0024(5) -0.0024(5)
C25 0.0167(7) 0.0186(7) 0.0224(8) 0.0016(6) 0.0012(6) -0.0066(6)
C24 0.0206(8) 0.0121(6) 0.0253(8) 0.0000(6) -0.0039(6) -0.0039(6)
C23 0.0199(8) 0.0136(6) 0.0252(8) -0.0047(6) 0.0000(6) 0.0031(6)
C22 0.0160(7) 0.0144(6) 0.0208(7) -0.0027(6) 0.0029(6) -0.0001(5)
C27 0.0162(7) 0.0090(6) 0.0139(6) 0.0007(5) 0.0044(5) -0.0016(5)
C32 0.0174(7) 0.0129(6) 0.0223(7) 0.0003(5) 0.0058(6) 0.0009(5)
C31 0.0275(9) 0.0136(7) 0.0278(8) 0.0001(6) 0.0091(7) 0.0031(6)
C30 0.0324(9) 0.0109(6) 0.0247(8) -0.0006(6) 0.0080(7) -0.0047(6)
C29 0.0209(8) 0.0174(7) 0.0210(8) 0.0010(6) 0.0055(6) -0.0076(6)
C28 0.0153(7) 0.0141(6) 0.0182(7) 0.0019(5) 0.0057(5) -0.0006(5)
C9 0.0097(6) 0.0120(6) 0.0204(7) -0.0028(5) 0.0042(5) -0.0006(5)
C10 0.0188(7) 0.0158(7) 0.0247(8) 0.0012(6) 0.0110(6) 0.0006(6)
C11 0.0238(8) 0.0242(8) 0.0260(8) -0.0038(7) 0.0141(7) -0.0008(6)
C12 0.0176(8) 0.0204(7) 0.0337(9) -0.0094(7) 0.0104(6) 0.0016(6)
C13 0.0222(8) 0.0134(7) 0.0327(9) -0.0034(6) 0.0034(7) 0.0048(6)
C14 0.0191(7) 0.0130(6) 0.0225(8) -0.0007(6) 0.0030(6) 0.0025(5)
C15 0.0114(6) 0.0120(6) 0.0130(6) -0.0027(5) 0.0004(5) 0.0007(5)
C20 0.0175(7) 0.0147(6) 0.0166(7) -0.0005(5) 0.0031(5) 0.0003(5)
C19 0.0186(7) 0.0244(8) 0.0154(7) -0.0004(6) 0.0052(6) 0.0008(6)
C18 0.0147(7) 0.0234(7) 0.0191(7) -0.0065(6) 0.0024(5) 0.0035(6)
C17 0.0172(7) 0.0164(7) 0.0225(8) -0.0043(6) 0.0010(6) 0.0014(6)
C16 0.0154(7) 0.0129(6) 0.0181(7) -0.0018(5) 0.0031(5) -0.0012(5)
C5 0.0109(6) 0.0128(6) 0.0154(7) -0.0022(5) 0.0033(5) 0.0003(5)
C7 0.0102(6) 0.0132(6) 0.0158(7) 0.0005(5) 0.0054(5) 0.0014(5)
C6 0.0262(8) 0.0184(7) 0.0163(7) -0.0008(6) -0.0006(6) -0.0017(6)
C8 0.0227(8) 0.0186(7) 0.0172(7) 0.0033(6) 0.0050(6) 0.0007(6)
C1 0.0112(6) 0.0087(6) 0.0187(7) 0.0023(5) 0.0038(5) -0.0009(5)
C3 0.0131(7) 0.0089(6) 0.0176(7) 0.0004(5) 0.0018(5) -0.0008(5)
C2 0.0111(7) 0.0149(7) 0.0328(9) -0.0027(6) 0.0063(6) -0.0021(5)
C4 0.0148(7) 0.0172(7) 0.0274(8) -0.0071(6) -0.0024(6) -0.0006(6)

loop_
_atom_type_symbol
_atom_type_description
_atom_type_scat_dispersion_real
_atom_type_scat_dispersion_imag
_atom_type_scat_source
C C 0.0033 0.0016 'International Tables Vol C Tables 4.2.6.8 and 6.1.1.4'
H H 0.0000 0.0000 'International Tables Vol C Tables 4.2.6.8 and 6.1.1.4'
N N 0.0061 0.0033 'International Tables Vol C Tables 4.2.6.8 and 6.1.1.4'
Al Al 0.0645 0.0514 'International Tables Vol C Tables 4.2.6.8 and 6.1.1.4'
Cl Cl 0.1484 0.1585 'International Tables Vol C Tables 4.2.6.8 and 6.1.1.4'
O O 0.0106 0.0060 'International Tables Vol C Tables 4.2.6.8 and 6.1.1.4'

loop_
_geom_angle_atom_site_label_1
_geom_angle_atom_site_label_2
_geom_angle_atom_site_label_3
_geom_angle
N202 Al21 N203 164.64(5)
N202 Al21 N201 77.71(5)
N203 Al21 N201 91.62(5)
N202 Al21 N204 90.53(5)
N203 Al21 N204 77.19(5)
N201 Al21 N204 83.64(5)
N202 Al21 Cl22 95.18(4)
N203 Al21 Cl22 95.66(4)
N201 Al21 Cl22 89.06(4)
N204 Al21 Cl22 169.57(4)
N202 Al21 Cl21 96.73(4)
N203 Al21 Cl21 92.55(4)
N201 Al21 Cl21 171.60(4)
N204 Al21 Cl21 90.18(4)
Cl22 Al21 Cl21 97.78(2)
C205 N203 C221 119.01(12)
C205 N203 Al21 117.37(10)
C221 N203 Al21 123.39(9)
N203 C205 C206 125.91(13)
N203 C205 C207 115.02(12)
C206 C205 C207 119.03(13)
O1S C2S C1S 108.1(4)
C3S O1S C2S 112.3(4)
O1S C3S C4S 109.1(4)
O1T C2T C1T 108.1(13)
C3T O1T C2T 111.0(16)
O1T C3T C4T 107.8(11)
C207 N204 C227 117.81(12)
C207 N204 Al21 116.00(9)
C227 N204 Al21 126.14(9)
N2 Al1 N3 166.10(5)
N2 Al1 N1 78.04(5)
N3 Al1 N1 92.09(5)
N2 Al1 N4 91.26(5)
N3 Al1 N4 77.93(5)
N1 Al1 N4 84.48(5)
N2 Al1 Cl2 92.70(4)
N3 Al1 Cl2 96.88(4)
N1 Al1 Cl2 88.70(4)
N4 Al1 Cl2 171.24(4)
N2 Al1 Cl1 97.27(4)
N3 Al1 Cl1 91.34(4)
N1 Al1 Cl1 171.92(4)
N4 Al1 Cl1 89.08(4)
Cl2 Al1 Cl1 98.15(2)
N204 C207 C208 125.90(13)
N204 C207 C205 114.28(12)
C208 C207 C205 119.82(13)
C7S O2S C6S 112.00(15)
N1R C2R C1R 178.8(2)
C203 N202 C215 118.95(12)
C203 N202 Al21 117.14(10)
C215 N202 Al21 123.90(9)
Cl4 Al2 Cl6 108.40(3)
Cl4 Al2 Cl5 110.84(3)
Cl6 Al2 Cl5 110.35(3)
Cl4 Al2 Cl3 109.50(3)
Cl6 Al2 Cl3 110.62(3)
Cl5 Al2 Cl3 107.14(3)
N2R C4R C3R 174.9(15)
N3R C6R C5R 172(3)
C201 N201 C209 118.49(12)
C201 N201 Al21 115.71(10)
C209 N201 Al21 125.32(9)
Cl26 Al22 Cl25 110.23(3)
Cl26 Al22 Cl24 108.37(3)
Cl25 Al22 Cl24 110.69(3)
Cl26 Al22 Cl23 110.29(3)
Cl25 Al22 Cl23 106.68(3)
Cl24 Al22 Cl23 110.59(3)
C5 N3 C21 119.07(12)
C5 N3 Al1 116.65(9)
C21 N3 Al1 124.11(9)
N202 C203 C204 127.11(13)
N202 C203 C201 114.66(12)
C204 C203 C201 118.20(12)
C7 N4 C27 118.14(12)
C7 N4 Al1 115.80(9)
C27 N4 Al1 125.89(9)
N201 C201 C202 126.10(13)
N201 C201 C203 114.66(12)
C202 C201 C203 119.24(12)
O2S C6S C5S 108.05(18)
C1 N1 C9 118.74(12)
C1 N1 Al1 115.78(10)
C9 N1 Al1 125.20(9)
O2S C7S C8S 109.01(16)
C3 N2 C15 119.83(12)
C3 N2 Al1 116.91(10)
C15 N2 Al1 123.21(9)
C222 C221 C226 121.11(16)
C222 C221 N203 117.66(15)
C226 C221 N203 121.23(14)
C221 C222 C223 119.0(2)
C224 C223 C222 120.6(2)
C223 C224 C225 119.78(18)
C224 C225 C226 120.6(2)
C221 C226 C225 118.9(2)
C232 C227 C228 121.54(13)
C232 C227 N204 120.70(13)
C228 C227 N204 117.75(13)
C227 C228 C229 118.75(14)
C230 C229 C228 120.59(15)
C229 C230 C231 119.81(14)
C230 C231 C232 120.41(15)
C227 C232 C231 118.88(14)
C220 C215 C216 121.17(14)
C220 C215 N202 118.37(13)
C216 C215 N202 120.46(13)
C215 C216 C217 118.88(15)
C218 C217 C216 120.52(15)
C217 C218 C219 119.95(16)
C218 C219 C220 120.32(16)
C215 C220 C219 119.16(16)
C210 C209 C214 121.03(14)
C210 C209 N201 120.83(13)
C214 C209 N201 118.13(13)
C209 C214 C213 118.87(15)
C209 C210 C211 119.37(14)
C212 C211 C210 120.14(16)
C213 C212 C211 119.91(15)
C212 C213 C214 120.68(15)
C22 C21 C26 121.17(13)
C22 C21 N3 120.13(13)
C26 C21 N3 118.71(12)
C21 C26 C25 119.06(14)
C24 C25 C26 120.20(15)
C23 C24 C25 120.40(14)
C24 C23 C22 119.99(14)
C21 C22 C23 119.16(14)
C28 C27 C32 121.17(13)
C28 C27 N4 120.51(12)
C32 C27 N4 118.32(13)
C27 C32 C31 119.14(14)
C30 C31 C32 120.29(15)
C29 C30 C31 119.80(14)
C30 C29 C28 120.65(15)
C27 C28 C29 118.92(14)
C10 C9 C14 121.24(14)
C10 C9 N1 120.55(13)
C14 C9 N1 118.20(13)
C9 C10 C11 119.16(14)
C12 C11 C10 120.25(16)
C13 C12 C11 120.03(15)
C12 C13 C14 120.62(15)
C9 C14 C13 118.70(15)
C20 C15 C16 121.25(13)
C20 C15 N2 118.29(12)
C16 C15 N2 120.44(13)
C15 C20 C19 119.25(14)
C20 C19 C18 120.36(15)
C17 C18 C19 119.54(14)
C18 C17 C16 120.84(14)
C15 C16 C17 118.76(14)
N3 C5 C6 126.44(13)
N3 C5 C7 114.82(12)
C6 C5 C7 118.68(12)
N4 C7 C8 124.79(13)
N4 C7 C5 114.71(12)
C8 C7 C5 120.50(13)
N1 C1 C2 125.96(13)
N1 C1 C3 114.71(12)
C2 C1 C3 119.33(12)
N2 C3 C4 126.81(14)
N2 C3 C1 114.55(12)
C4 C3 C1 118.61(13)

loop_
_geom_bond_atom_site_label_1
_geom_bond_atom_site_label_2
_geom_bond_distance
Al21 N202 2.0324(12)
Al21 N203 2.0388(12)
Al21 N201 2.0751(12)
Al21 N204 2.0910(12)
Al21 Cl22 2.2105(5)
Al21 Cl21 2.2248(5)
N203 C205 1.2836(19)
N203 C221 1.4476(18)
Cl6 Al2 2.1300(6)
C205 C206 1.488(2)
C205 C207 1.506(2)
C1S C2S 1.509(6)
C2S O1S 1.426(5)
O1S C3S 1.418(4)
C3S C4S 1.494(6)
C1T C2T 1.495(15)
C2T O1T 1.441(15)
O1T C3T 1.421(16)
C3T C4T 1.494(13)
N1R C2R 1.136(2)
C1R C2R 1.453(3)
N204 C207 1.2824(18)
N204 C227 1.4489(17)
Al1 N2 2.0334(12)
Al1 N3 2.0399(12)
Al1 N1 2.0612(12)
Al1 N4 2.0710(12)
Al1 Cl2 2.2222(5)
Al1 Cl1 2.2342(5)
Cl5 Al2 2.1330(6)
C207 C208 1.489(2)
O2S C7S 1.417(2)
O2S C6S 1.422(2)
N202 C203 1.2858(18)
N202 C215 1.4460(18)
Cl3 Al2 2.1480(6)
Al2 Cl4 2.1298(6)
C3R C4R 1.455(7)
C4R N2R 1.124(8)
C5R C6R 1.449(12)
C6R N3R 1.123(13)
N201 C201 1.2855(18)
N201 C209 1.4423(18)
Al22 Cl26 2.1230(6)
Al22 Cl25 2.1285(6)
Al22 Cl24 2.1335(6)
Al22 Cl23 2.1413(6)
N3 C5 1.2893(18)
N3 C21 1.4462(17)
C203 C204 1.4849(19)
C203 C201 1.504(2)
C5S C6S 1.511(3)
N4 C7 1.2865(18)
N4 C27 1.4459(17)
C201 C202 1.486(2)
N1 C1 1.2881(18)
N1 C9 1.4436(18)
C7S C8S 1.503(3)
N2 C3 1.2863(18)
N2 C15 1.4458(18)
C221 C222 1.374(2)
C221 C226 1.374(2)
C222 C223 1.392(3)
C223 C224 1.367(4)
C224 C225 1.371(4)
C225 C226 1.393(2)
C227 C232 1.385(2)
C227 C228 1.387(2)
C228 C229 1.395(2)
C229 C230 1.385(2)
C230 C231 1.387(2)
C231 C232 1.396(2)
C215 C220 1.381(2)
C215 C216 1.387(2)
C216 C217 1.391(2)
C217 C218 1.379(3)
C218 C219 1.384(3)
C219 C220 1.389(2)
C209 C210 1.385(2)
C209 C214 1.389(2)
C214 C213 1.391(2)
C210 C211 1.390(2)
C211 C212 1.389(2)
C212 C213 1.380(3)
C21 C22 1.387(2)
C21 C26 1.387(2)
C26 C25 1.389(2)
C25 C24 1.386(2)
C24 C23 1.382(2)
C23 C22 1.394(2)
C27 C28 1.387(2)
C27 C32 1.388(2)
C32 C31 1.396(2)
C31 C30 1.388(2)
C30 C29 1.385(2)
C29 C28 1.394(2)
C9 C10 1.384(2)
C9 C14 1.390(2)
C10 C11 1.392(2)
C11 C12 1.385(2)
C12 C13 1.381(2)
C13 C14 1.393(2)
C15 C20 1.382(2)
C15 C16 1.3891(19)
C20 C19 1.387(2)
C19 C18 1.393(2)
C18 C17 1.381(2)
C17 C16 1.390(2)
C5 C6 1.488(2)
C5 C7 1.5055(19)
C7 C8 1.489(2)
C1 C2 1.487(2)
C1 C3 1.505(2)
C3 C4 1.488(2)
